data_7020304
loop_
_publ_author_name
'Yao, Min-Xia'
'Zheng, Qi'
'Gao, Feng'
'Li, Yi-Zhi'
'Song, You'
'Zuo, Jing-Lin'

_publ_section_title
;
 Field-induced slow magnetic relaxation in chiral seven-coordinated
 mononuclear lanthanide complexes.
;
_journal_issue 44
_journal_name_full 'Dalton transactions (Cambridge, England : 2003)'
_journal_page_first 13682
_journal_page_last 13690
_journal_paper_doi 10.1039/c2dt31203d
_journal_volume 41
_journal_year 2012
_chemical_absolute_configuration unk
_chemical_formula_moiety 'C37 H53 Cl2 Co N2 O11 P3 Tb, C H4 O, 0.125(H2 O)'
_chemical_formula_sum 'C38 H57.25 Cl2 Co N2 O12.125 P3 Tb'
_chemical_formula_weight 1117.77
_chemical_name_systematic
;
?
;
_space_group_IT_number 4
_symmetry_cell_setting monoclinic
_symmetry_space_group_name_Hall 'P 2yb'
_symmetry_space_group_name_H-M 'P 1 21 1'
_atom_sites_solution_hydrogens geom
_atom_sites_solution_primary direct
_atom_sites_solution_secondary difmap
_audit_creation_method SHELXL-97
_cell_angle_alpha 90.00
_cell_angle_beta 100.807(3)
_cell_angle_gamma 90.00
_cell_formula_units_Z 4
_cell_length_a 13.0648(14)
_cell_length_b 23.3116(11)
_cell_length_c 16.3629(15)
_cell_measurement_temperature 291(2)
_cell_volume 4895.1(7)
_computing_cell_refinement 'Bruker SMART'
_computing_data_collection 'Bruker SMART'
_computing_data_reduction 'Bruker SAINT'
_computing_molecular_graphics 'Bruker SHELXTL'
_computing_publication_material 'Bruker SHELXTL'
_computing_structure_refinement 'SHELXL-97 (Sheldrick, 1997)'
_computing_structure_solution 'SHELXS-97 (Sheldrick, 1990)'
_diffrn_ambient_temperature 291(2)
_diffrn_measured_fraction_theta_full 1.000
_diffrn_measured_fraction_theta_max 1.000
_diffrn_radiation_monochromator graphite
_diffrn_radiation_source 'fine-focus sealed tube'
_diffrn_radiation_type MoK\a
_diffrn_radiation_wavelength 0.71073
_diffrn_reflns_av_R_equivalents 0.0371
_diffrn_reflns_av_sigmaI/netI 0.0907
_diffrn_reflns_limit_h_max 15
_diffrn_reflns_limit_h_min -16
_diffrn_reflns_limit_k_max 28
_diffrn_reflns_limit_k_min -27
_diffrn_reflns_limit_l_max 13
_diffrn_reflns_limit_l_min -20
_diffrn_reflns_number 29499
_diffrn_reflns_theta_full 26.00
_diffrn_reflns_theta_max 26.00
_diffrn_reflns_theta_min 1.54
_exptl_absorpt_coefficient_mu 2.035
_exptl_absorpt_correction_T_max 0.6631
_exptl_absorpt_correction_T_min 0.5996
_exptl_absorpt_correction_type multi-scan
_exptl_absorpt_process_details 'SADABS,2000; Bruker'
_exptl_crystal_colour yellow
_exptl_crystal_density_diffrn 1.517
_exptl_crystal_density_method 'not measured'
_exptl_crystal_description block
_exptl_crystal_F_000 2269
_exptl_crystal_size_max 0.28
_exptl_crystal_size_mid 0.24
_exptl_crystal_size_min 0.22
_refine_diff_density_max 1.937
_refine_diff_density_min -1.583
_refine_diff_density_rms 0.100
_refine_ls_abs_structure_details 'Flack H D (1983), Acta Cryst. A39, 876-881'
_refine_ls_abs_structure_Flack 0.005(9)
_refine_ls_extinction_method none
_refine_ls_goodness_of_fit_ref 1.058
_refine_ls_hydrogen_treatment constr
_refine_ls_matrix_type full
_refine_ls_number_parameters 1087
_refine_ls_number_reflns 17227
_refine_ls_number_restraints 1
_refine_ls_restrained_S_all 1.058
_refine_ls_R_factor_all 0.0687
_refine_ls_R_factor_gt 0.0534
_refine_ls_shift/su_max 0.000
_refine_ls_shift/su_mean 0.000
_refine_ls_structure_factor_coef Fsqd
_refine_ls_weighting_details 'calc w=1/[\s^2^(Fo^2^)+(0.0455P)^2^] where P=(Fo^2^+2Fc^2^)/3'
_refine_ls_weighting_scheme calc
_refine_ls_wR_factor_gt 0.0988
_refine_ls_wR_factor_ref 0.1013
_reflns_number_gt 13110
_reflns_number_total 17227
_reflns_threshold_expression >2sigma(I)
_cod_data_source_file c2dt31203d.txt
_cod_data_source_block 5
_cod_original_sg_symbol_H-M P2(1)
_cod_database_code 7020304

loop_
_symmetry_equiv_pos_as_xyz
'x, y, z'
'-x, y+1/2, -z'

loop_
_atom_site_label
_atom_site_type_symbol
_atom_site_fract_x
_atom_site_fract_y
_atom_site_fract_z
_atom_site_U_iso_or_equiv
_atom_site_adp_type
_atom_site_occupancy
_atom_site_symmetry_multiplicity
_atom_site_calc_flag
_atom_site_refinement_flags
C1 C 0.5285(5) 0.6376(4) -0.1955(5) 0.0423(18) Uani 1 1 d .
H1 H 0.4926 0.6123 -0.2396 0.051 Uiso 1 1 calc R
C2 C 0.6363(6) 0.6511(4) -0.1802(5) 0.0443(19) Uani 1 1 d .
H2 H 0.6875 0.6383 -0.2130 0.053 Uiso 1 1 calc R
C3 C 0.6552(6) 0.6911(4) -0.1096(5) 0.0418(18) Uani 1 1 d .
H3 H 0.7214 0.7098 -0.0859 0.050 Uiso 1 1 calc R
C4 C 0.5590(5) 0.6981(4) -0.0837(5) 0.0420(19) Uani 1 1 d .
H4 H 0.5478 0.7219 -0.0368 0.050 Uiso 1 1 calc R
C5 C 0.4823(6) 0.6646(4) -0.1336(5) 0.0414(17) Uani 1 1 d .
H5 H 0.4090 0.6619 -0.1283 0.050 Uiso 1 1 calc R
C6 C 0.5592(7) 0.4548(4) -0.2288(5) 0.045(2) Uani 1 1 d .
H6A H 0.5427 0.4298 -0.1857 0.054 Uiso 1 1 calc R
H6B H 0.6260 0.4422 -0.2400 0.054 Uiso 1 1 calc R
C7 C 0.4801(6) 0.4430(4) -0.3058(5) 0.0403(17) Uani 1 1 d .
H7A H 0.4411 0.4773 -0.3226 0.060 Uiso 1 1 calc R
H7B H 0.4337 0.4133 -0.2947 0.060 Uiso 1 1 calc R
H7C H 0.5149 0.4308 -0.3496 0.060 Uiso 1 1 calc R
C8 C 0.8497(6) 0.5002(4) -0.1342(5) 0.045(2) Uani 1 1 d .
H8A H 0.8342 0.4630 -0.1603 0.054 Uiso 1 1 calc R
H8B H 0.8701 0.4942 -0.0747 0.054 Uiso 1 1 calc R
C9 C 0.9400(7) 0.5280(4) -0.1676(6) 0.054(2) Uani 1 1 d .
H9A H 0.9136 0.5466 -0.2196 0.081 Uiso 1 1 calc R
H9B H 0.9894 0.4991 -0.1758 0.081 Uiso 1 1 calc R
H9C H 0.9736 0.5559 -0.1283 0.081 Uiso 1 1 calc R
C10 C 0.9341(6) 0.6198(4) 0.0596(5) 0.046(2) Uani 1 1 d .
H10A H 0.9419 0.5787 0.0677 0.055 Uiso 1 1 calc R
H10B H 0.9383 0.6369 0.1141 0.055 Uiso 1 1 calc R
C11 C 1.0249(6) 0.6408(4) 0.0247(4) 0.0377(17) Uani 1 1 d .
H11A H 1.0112 0.6355 -0.0346 0.057 Uiso 1 1 calc R
H11B H 1.0861 0.6197 0.0489 0.057 Uiso 1 1 calc R
H11C H 1.0357 0.6809 0.0372 0.057 Uiso 1 1 calc R
C12 C 0.7004(5) 0.6697(4) 0.1807(5) 0.0423(19) Uani 1 1 d .
H12A H 0.7675 0.6584 0.2127 0.051 Uiso 1 1 calc R
H12B H 0.6496 0.6421 0.1924 0.051 Uiso 1 1 calc R
C13 C 0.6725(6) 0.7277(4) 0.2124(6) 0.053(2) Uani 1 1 d .
H13A H 0.7350 0.7495 0.2304 0.079 Uiso 1 1 calc R
H13B H 0.6374 0.7223 0.2584 0.079 Uiso 1 1 calc R
H13C H 0.6276 0.7479 0.1687 0.079 Uiso 1 1 calc R
C14 C 0.3489(6) 0.4933(3) -0.0737(5) 0.0364(16) Uani 1 1 d .
H14A H 0.3655 0.4803 -0.0164 0.044 Uiso 1 1 calc R
H14B H 0.3843 0.4677 -0.1059 0.044 Uiso 1 1 calc R
C15 C 0.2324(7) 0.4841(4) -0.1032(5) 0.048(2) Uani 1 1 d .
H15A H 0.2159 0.4444 -0.0967 0.071 Uiso 1 1 calc R
H15B H 0.2135 0.4947 -0.1608 0.071 Uiso 1 1 calc R
H15C H 0.1945 0.5074 -0.0707 0.071 Uiso 1 1 calc R
C16 C 0.3865(6) 0.6107(4) 0.1044(6) 0.048(2) Uani 1 1 d .
H16A H 0.4301 0.5873 0.1461 0.058 Uiso 1 1 calc R
H16B H 0.3239 0.5889 0.0837 0.058 Uiso 1 1 calc R
C17 C 0.3546(6) 0.6646(4) 0.1481(5) 0.052(2) Uani 1 1 d .
H17A H 0.3993 0.6960 0.1401 0.078 Uiso 1 1 calc R
H17B H 0.3610 0.6572 0.2065 0.078 Uiso 1 1 calc R
H17C H 0.2837 0.6743 0.1249 0.078 Uiso 1 1 calc R
C18 C 0.9294(6) 0.4428(4) 0.1244(5) 0.0451(19) Uani 1 1 d .
C19 C 1.0068(6) 0.4306(4) 0.0799(5) 0.0417(18) Uani 1 1 d .
H19 H 0.9895 0.4133 0.0279 0.050 Uiso 1 1 calc R
C20 C 1.1111(6) 0.4441(3) 0.1123(5) 0.0411(18) Uani 1 1 d .
H20 H 1.1639 0.4335 0.0843 0.049 Uiso 1 1 calc R
C21 C 1.1334(6) 0.4733(4) 0.1861(4) 0.0436(18) Uani 1 1 d .
C22 C 1.0552(6) 0.4867(5) 0.2315(6) 0.057(3) Uani 1 1 d .
H22 H 1.0714 0.5066 0.2816 0.068 Uiso 1 1 calc R
C23 C 0.9544(6) 0.4701(4) 0.2007(5) 0.0445(17) Uani 1 1 d .
C24 C 0.8770(6) 0.4860(4) 0.2518(5) 0.0448(19) Uani 1 1 d .
H24 H 0.9018 0.4987 0.3057 0.054 Uiso 1 1 calc R
C25 C 0.7069(6) 0.5079(4) 0.2755(6) 0.051(2) Uani 1 1 d .
H25 H 0.6717 0.5400 0.2432 0.062 Uiso 1 1 calc R
C26 C 0.7560(7) 0.5321(4) 0.3629(6) 0.047(2) Uani 1 1 d .
H26A H 0.7908 0.5013 0.3971 0.056 Uiso 1 1 calc R
H26B H 0.8081 0.5607 0.3566 0.056 Uiso 1 1 calc R
C27 C 0.6747(6) 0.5593(3) 0.4065(5) 0.0415(17) Uani 1 1 d .
H27A H 0.7079 0.5734 0.4608 0.050 Uiso 1 1 calc R
H27B H 0.6420 0.5915 0.3741 0.050 Uiso 1 1 calc R
C28 C 0.5939(5) 0.5154(4) 0.4161(5) 0.050(2) Uani 1 1 d .
H28A H 0.5425 0.5323 0.4446 0.060 Uiso 1 1 calc R
H28B H 0.6264 0.4835 0.4491 0.060 Uiso 1 1 calc R
C29 C 0.5421(7) 0.4947(4) 0.3317(5) 0.0437(18) Uani 1 1 d .
H29A H 0.5101 0.5269 0.2989 0.052 Uiso 1 1 calc R
H29B H 0.4877 0.4675 0.3374 0.052 Uiso 1 1 calc R
C30 C 0.6234(6) 0.4652(4) 0.2858(5) 0.0503(18) Uani 1 1 d .
H30 H 0.6563 0.4337 0.3208 0.060 Uiso 1 1 calc R
C31 C 0.4918(6) 0.4122(4) 0.1855(5) 0.049(2) Uani 1 1 d .
H31 H 0.4520 0.4162 0.2267 0.059 Uiso 1 1 calc R
C32 C 0.4494(7) 0.3782(4) 0.1217(5) 0.053(2) Uani 1 1 d .
C33 C 0.3484(6) 0.3577(4) 0.1237(6) 0.048(2) Uani 1 1 d .
H33 H 0.3181 0.3642 0.1699 0.057 Uiso 1 1 calc R
C34 C 0.2946(6) 0.3276(5) 0.0559(5) 0.0482(18) Uani 1 1 d .
C35 C 0.3391(7) 0.3180(5) -0.0126(5) 0.059(3) Uani 1 1 d .
H35 H 0.3013 0.2990 -0.0585 0.071 Uiso 1 1 calc R
C36 C 0.4407(7) 0.3366(5) -0.0140(5) 0.054(2) Uani 1 1 d .
H36 H 0.4701 0.3284 -0.0602 0.065 Uiso 1 1 calc R
C37 C 0.4992(6) 0.3673(3) 0.0528(5) 0.0381(17) Uani 1 1 d .
C38 C 0.1502(7) 0.6007(4) 0.3717(5) 0.053(2) Uani 1 1 d .
H38 H 0.2104 0.5808 0.4043 0.064 Uiso 1 1 calc R
C39 C 0.1535(7) 0.6342(4) 0.3022(5) 0.048(2) Uani 1 1 d .
H39 H 0.2149 0.6420 0.2774 0.058 Uiso 1 1 calc R
C40 C 0.0521(6) 0.6562(3) 0.2753(4) 0.0393(17) Uani 1 1 d .
H40 H 0.0312 0.6819 0.2277 0.047 Uiso 1 1 calc R
C41 C -0.0174(6) 0.6326(3) 0.3258(5) 0.0406(17) Uani 1 1 d .
H41 H -0.0926 0.6390 0.3191 0.049 Uiso 1 1 calc R
C42 C 0.0465(7) 0.5975(4) 0.3875(5) 0.049(2) Uani 1 1 d .
H42 H 0.0231 0.5752 0.4314 0.059 Uiso 1 1 calc R
C43 C 0.4180(6) 0.6678(3) 0.5503(5) 0.0356(16) Uani 1 1 d .
H43A H 0.4074 0.6481 0.6002 0.043 Uiso 1 1 calc R
H43B H 0.4277 0.7082 0.5639 0.043 Uiso 1 1 calc R
C44 C 0.5227(6) 0.6440(4) 0.5254(6) 0.045(2) Uani 1 1 d .
H44A H 0.5316 0.6044 0.5410 0.067 Uiso 1 1 calc R
H44B H 0.5811 0.6658 0.5539 0.067 Uiso 1 1 calc R
H44C H 0.5183 0.6477 0.4664 0.067 Uiso 1 1 calc R
C45 C 0.1790(6) 0.6362(4) 0.6512(4) 0.0396(18) Uani 1 1 d .
H45A H 0.1084 0.6502 0.6483 0.048 Uiso 1 1 calc R
H45B H 0.2252 0.6657 0.6788 0.048 Uiso 1 1 calc R
C46 C 0.1916(6) 0.5856(3) 0.7065(4) 0.0400(18) Uani 1 1 d .
H46A H 0.1254 0.5670 0.7036 0.060 Uiso 1 1 calc R
H46B H 0.2176 0.5975 0.7627 0.060 Uiso 1 1 calc R
H46C H 0.2399 0.5593 0.6893 0.060 Uiso 1 1 calc R
C47 C 0.3516(6) 0.7870(4) 0.3562(5) 0.0437(19) Uani 1 1 d .
H47A H 0.3648 0.7802 0.4158 0.052 Uiso 1 1 calc R
H47B H 0.3430 0.8280 0.3478 0.052 Uiso 1 1 calc R
C48 C 0.4495(7) 0.7681(4) 0.3224(5) 0.0448(19) Uani 1 1 d .
H48A H 0.4638 0.7284 0.3354 0.067 Uiso 1 1 calc R
H48B H 0.5080 0.7910 0.3477 0.067 Uiso 1 1 calc R
H48C H 0.4373 0.7733 0.2632 0.067 Uiso 1 1 calc R
C49 C 0.0633(7) 0.8403(4) 0.2479(5) 0.047(2) Uani 1 1 d .
H49A H 0.1324 0.8526 0.2419 0.056 Uiso 1 1 calc R
H49B H 0.0420 0.8642 0.2904 0.056 Uiso 1 1 calc R
C50 C -0.0106(7) 0.8510(3) 0.1666(5) 0.0443(19) Uani 1 1 d .
H50A H 0.0067 0.8260 0.1246 0.066 Uiso 1 1 calc R
H50B H -0.0046 0.8902 0.1500 0.066 Uiso 1 1 calc R
H50C H -0.0807 0.8437 0.1735 0.066 Uiso 1 1 calc R
C51 C -0.1469(5) 0.8036(3) 0.3843(5) 0.0382(17) Uani 1 1 d .
H51A H -0.1573 0.8139 0.3258 0.046 Uiso 1 1 calc R
H51B H -0.0933 0.8289 0.4135 0.046 Uiso 1 1 calc R
C52 C -0.2476(6) 0.8173(4) 0.4146(6) 0.053(2) Uani 1 1 d .
H52A H -0.2609 0.7881 0.4525 0.080 Uiso 1 1 calc R
H52B H -0.3044 0.8188 0.3679 0.080 Uiso 1 1 calc R
H52C H -0.2410 0.8538 0.4424 0.080 Uiso 1 1 calc R
C53 C -0.1401(6) 0.6880(3) 0.5530(5) 0.0413(18) Uani 1 1 d .
H53A H -0.2093 0.6934 0.5202 0.050 Uiso 1 1 calc R
H53B H -0.1173 0.7241 0.5798 0.050 Uiso 1 1 calc R
C54 C -0.1426(7) 0.6418(3) 0.6188(5) 0.0436(19) Uani 1 1 d .
H54A H -0.1102 0.6075 0.6034 0.065 Uiso 1 1 calc R
H54B H -0.2136 0.6337 0.6227 0.065 Uiso 1 1 calc R
H54C H -0.1056 0.6551 0.6717 0.065 Uiso 1 1 calc R
C55 C -0.0167(6) 0.9267(4) 0.5337(5) 0.0454(19) Uani 1 1 d .
C56 C -0.0694(6) 0.9617(4) 0.4716(4) 0.0414(17) Uani 1 1 d .
H56 H -0.0370 0.9720 0.4278 0.050 Uiso 1 1 calc R
C57 C -0.1702(6) 0.9823(3) 0.4726(4) 0.0410(19) Uani 1 1 d .
H57 H -0.2029 1.0084 0.4333 0.049 Uiso 1 1 calc R
C58 C -0.2175(7) 0.9620(5) 0.5336(5) 0.057(2) Uani 1 1 d .
C59 C -0.1683(6) 0.9256(4) 0.5957(4) 0.0394(18) Uani 1 1 d .
H59 H -0.2025 0.9135 0.6376 0.047 Uiso 1 1 calc R
C60 C -0.0693(6) 0.9076(3) 0.5945(5) 0.0382(17) Uani 1 1 d .
C61 C -0.0249(6) 0.8676(4) 0.6630(5) 0.0438(18) Uani 1 1 d .
H61 H -0.0616 0.8635 0.7062 0.053 Uiso 1 1 calc R
C62 C 0.0889(6) 0.7975(3) 0.7374(5) 0.0437(17) Uani 1 1 d .
H62 H 0.0943 0.7599 0.7117 0.052 Uiso 1 1 calc R
C63 C 0.0212(7) 0.7903(4) 0.7966(5) 0.049(2) Uani 1 1 d .
H63A H -0.0462 0.7770 0.7676 0.058 Uiso 1 1 calc R
H63B H 0.0111 0.8272 0.8212 0.058 Uiso 1 1 calc R
C64 C 0.0636(6) 0.7473(3) 0.8670(5) 0.0422(18) Uani 1 1 d .
H64A H 0.0197 0.7476 0.9086 0.051 Uiso 1 1 calc R
H64B H 0.0636 0.7088 0.8444 0.051 Uiso 1 1 calc R
C65 C 0.1703(6) 0.7642(4) 0.9048(5) 0.0430(18) Uani 1 1 d .
H65A H 0.1994 0.7352 0.9451 0.052 Uiso 1 1 calc R
H65B H 0.1674 0.7999 0.9347 0.052 Uiso 1 1 calc R
C66 C 0.2433(7) 0.7721(4) 0.8435(5) 0.0430(19) Uani 1 1 d .
H66A H 0.2541 0.7354 0.8183 0.052 Uiso 1 1 calc R
H66B H 0.3103 0.7857 0.8728 0.052 Uiso 1 1 calc R
C67 C 0.1977(6) 0.8156(4) 0.7744(4) 0.047(2) Uani 1 1 d .
H67 H 0.1964 0.8540 0.7987 0.057 Uiso 1 1 calc R
C68 C 0.3598(6) 0.8018(4) 0.7172(4) 0.0396(17) Uani 1 1 d .
H68 H 0.3831 0.7784 0.7630 0.047 Uiso 1 1 calc R
C69 C 0.4328(6) 0.8146(4) 0.6712(5) 0.047(2) Uani 1 1 d .
C70 C 0.5326(6) 0.7963(4) 0.6974(5) 0.0460(19) Uani 1 1 d .
H70 H 0.5474 0.7761 0.7472 0.055 Uiso 1 1 calc R
C71 C 0.6127(6) 0.8054(4) 0.6555(6) 0.049(2) Uani 1 1 d .
C72 C 0.5897(6) 0.8329(4) 0.5805(5) 0.0468(19) Uani 1 1 d .
H72 H 0.6409 0.8353 0.5481 0.056 Uiso 1 1 calc R
C73 C 0.4939(6) 0.8572(4) 0.5512(6) 0.048(2) Uani 1 1 d .
H73 H 0.4821 0.8798 0.5035 0.058 Uiso 1 1 calc R
C74 C 0.4134(6) 0.8462(4) 0.5973(5) 0.0429(19) Uani 1 1 d .
C75 C 0.2494(5) 0.8354(3) 0.1148(4) 0.0346(16) Uani 1 1 d .
H75A H 0.2337 0.8753 0.1050 0.052 Uiso 1 1 calc R
H75B H 0.2479 0.8263 0.1718 0.052 Uiso 1 1 calc R
H75C H 0.1986 0.8126 0.0790 0.052 Uiso 1 1 calc R
C76 C 0.8213(7) 0.4955(4) 0.6169(6) 0.056(2) Uani 1 1 d .
H76A H 0.7864 0.5308 0.5985 0.084 Uiso 1 1 calc R
H76B H 0.8829 0.4920 0.5931 0.084 Uiso 1 1 calc R
H76C H 0.8404 0.4956 0.6764 0.084 Uiso 1 1 calc R
Cl1 Cl 1.26295(15) 0.49449(8) 0.22908(12) 0.0447(4) Uani 1 1 d .
Cl2 Cl 0.17165(17) 0.29923(9) 0.06217(14) 0.0506(5) Uani 1 1 d .
Cl3 Cl -0.34731(16) 0.98718(9) 0.53323(13) 0.0471(5) Uani 1 1 d .
Cl4 Cl 0.73959(14) 0.77759(8) 0.69314(12) 0.0402(4) Uani 1 1 d .
Co1 Co 0.60250(10) 0.61153(6) -0.07567(8) 0.0512(3) Uani 1 1 d .
Co2 Co 0.10269(9) 0.68239(5) 0.39683(7) 0.0458(3) Uani 1 1 d .
N1 N 0.7753(5) 0.4834(3) 0.2267(4) 0.0385(15) Uani 1 1 d .
N2 N 0.5848(5) 0.4423(3) 0.2002(4) 0.0430(15) Uani 1 1 d .
N3 N 0.0574(5) 0.8391(3) 0.6680(4) 0.0432(15) Uani 1 1 d .
N4 N 0.2645(5) 0.8166(3) 0.7079(3) 0.0431(17) Uani 1 1 d .
O1 O 0.6694(4) 0.4806(3) -0.0552(3) 0.0452(14) Uani 1 1 d .
O2 O 0.5746(4) 0.5106(3) -0.1937(3) 0.0424(13) Uani 1 1 d .
O3 O 0.7549(4) 0.5370(2) -0.1513(4) 0.0430(13) Uani 1 1 d .
O4 O 0.7418(5) 0.5592(3) 0.0859(4) 0.0502(14) Uani 1 1 d .
O5 O 0.8295(4) 0.6305(2) 0.0121(3) 0.0408(12) Uani 1 1 d .
O6 O 0.7058(5) 0.6649(3) 0.0925(4) 0.0546(16) Uani 1 1 d .
O7 O 0.5299(4) 0.5240(3) 0.0524(3) 0.0420(12) Uani 1 1 d .
O8 O 0.3943(5) 0.5475(3) -0.0763(4) 0.0554(16) Uani 1 1 d .
O9 O 0.4410(4) 0.6190(3) 0.0364(3) 0.0486(14) Uani 1 1 d .
O10 O 0.8326(5) 0.4273(3) 0.0915(4) 0.0517(15) Uani 1 1 d .
O11 O 0.5898(4) 0.3858(3) 0.0471(3) 0.0449(13) Uani 1 1 d .
O12 O 0.2369(5) 0.7369(3) 0.5633(3) 0.0503(14) Uani 1 1 d .
O13 O 0.3274(4) 0.6619(3) 0.4896(3) 0.0452(13) Uani 1 1 d .
O14 O 0.1958(5) 0.6327(3) 0.5690(3) 0.0454(14) Uani 1 1 d .
O15 O 0.1624(4) 0.8142(2) 0.4188(3) 0.0439(13) Uani 1 1 d .
O16 O 0.2572(4) 0.7603(3) 0.3218(3) 0.0455(13) Uani 1 1 d .
O17 O 0.0695(4) 0.7822(3) 0.2764(3) 0.0427(13) Uani 1 1 d .
O18 O 0.0218(5) 0.7684(3) 0.5222(3) 0.0498(15) Uani 1 1 d .
O19 O -0.1061(5) 0.7461(3) 0.3921(3) 0.0497(14) Uani 1 1 d .
O20 O -0.0685(4) 0.6704(3) 0.4994(3) 0.0451(13) Uani 1 1 d .
O21 O 0.0800(4) 0.9095(2) 0.5303(3) 0.0425(13) Uani 1 1 d .
O22 O 0.3212(4) 0.8671(3) 0.5634(3) 0.0428(13) Uani 1 1 d .
O23 O 0.3503(3) 0.8235(2) 0.0979(3) 0.0421(12) Uani 1 1 d .
H23A H 0.3751 0.8562 0.0718 0.050 Uiso 1 1 d R
O24 O 0.7532(4) 0.4482(2) 0.5907(3) 0.0432(13) Uani 1 1 d .
H24A H 0.7790 0.4136 0.6190 0.052 Uiso 1 1 d R
O1W O 0.237(2) 0.3993(11) 0.7354(14) 0.047(5) Uani 0.25 1 d P
H1X H 0.2770 0.3702 0.7386 0.056 Uiso 0.25 1 d PR
H1Y H 0.1995 0.3970 0.7723 0.056 Uiso 0.25 1 d PR
P1 P 0.65558(17) 0.52921(11) -0.11475(14) 0.0462(5) Uani 1 1 d .
P2 P 0.72311(16) 0.61212(10) 0.03481(13) 0.0442(5) Uani 1 1 d .
P3 P 0.49417(17) 0.56930(10) -0.00984(14) 0.0443(5) Uani 1 1 d .
P4 P 0.21860(17) 0.68271(10) 0.51023(12) 0.0436(5) Uani 1 1 d .
P5 P 0.15101(16) 0.76544(10) 0.35947(12) 0.0434(5) Uani 1 1 d .
P6 P -0.01184(16) 0.72168(11) 0.45898(13) 0.0455(5) Uani 1 1 d .
Tb1 Tb 0.67730(3) 0.466709(15) 0.08515(2) 0.04019(9) Uani 1 1 d .
Tb2 Tb 0.16511(3) 0.826794(14) 0.56074(2) 0.03666(9) Uani 1 1 d .

loop_
_atom_site_aniso_label
_atom_site_aniso_U_11
_atom_site_aniso_U_22
_atom_site_aniso_U_33
_atom_site_aniso_U_23
_atom_site_aniso_U_13
_atom_site_aniso_U_12
C1 0.027(3) 0.049(5) 0.054(4) 0.004(4) 0.018(3) 0.003(3)
C2 0.045(4) 0.047(5) 0.039(4) 0.013(4) 0.005(3) 0.003(4)
C3 0.033(4) 0.042(5) 0.051(4) 0.012(4) 0.010(3) 0.014(3)
C4 0.026(3) 0.056(5) 0.039(4) 0.013(3) -0.005(3) 0.013(3)
C5 0.035(4) 0.048(5) 0.041(4) 0.002(3) 0.007(3) 0.006(3)
C6 0.051(4) 0.049(6) 0.041(4) -0.005(3) 0.022(3) -0.002(4)
C7 0.038(4) 0.043(4) 0.046(4) -0.007(3) 0.022(3) 0.009(3)
C8 0.034(4) 0.045(5) 0.046(4) 0.021(4) -0.016(3) 0.001(3)
C9 0.043(4) 0.054(6) 0.061(5) 0.026(4) 0.000(4) 0.009(4)
C10 0.032(4) 0.062(6) 0.046(4) 0.025(4) 0.016(3) 0.027(4)
C11 0.050(4) 0.037(4) 0.027(3) 0.003(3) 0.010(3) 0.008(3)
C12 0.024(3) 0.043(5) 0.052(5) -0.023(4) -0.011(3) 0.002(3)
C13 0.039(4) 0.041(5) 0.072(6) -0.018(4) -0.010(4) -0.003(4)
C14 0.040(4) 0.029(4) 0.040(4) 0.002(3) 0.006(3) 0.004(3)
C15 0.055(5) 0.041(5) 0.039(4) 0.010(3) -0.012(3) -0.007(4)
C16 0.023(3) 0.053(5) 0.073(6) -0.003(4) 0.019(4) 0.005(3)
C17 0.039(4) 0.058(6) 0.055(5) -0.009(4) -0.001(4) 0.019(4)
C18 0.037(4) 0.050(5) 0.050(5) 0.000(4) 0.012(3) 0.010(4)
C19 0.044(4) 0.054(5) 0.029(4) 0.003(3) 0.009(3) -0.001(4)
C20 0.038(4) 0.039(4) 0.046(4) 0.000(3) 0.009(3) 0.000(3)
C21 0.044(4) 0.050(5) 0.033(4) 0.003(4) -0.004(3) 0.007(4)
C22 0.040(4) 0.084(7) 0.050(5) -0.009(4) 0.018(4) -0.009(4)
C23 0.047(4) 0.043(4) 0.045(4) 0.005(4) 0.011(3) -0.003(4)
C24 0.043(4) 0.045(5) 0.047(4) -0.004(3) 0.011(3) 0.006(4)
C25 0.038(4) 0.054(6) 0.068(5) -0.018(4) 0.024(4) -0.012(4)
C26 0.041(4) 0.045(5) 0.060(5) -0.006(4) 0.021(4) -0.012(4)
C27 0.049(4) 0.037(4) 0.038(4) -0.002(3) 0.006(3) -0.008(3)
C28 0.026(3) 0.068(6) 0.057(5) -0.018(4) 0.009(3) -0.007(4)
C29 0.052(5) 0.037(4) 0.042(4) 0.004(3) 0.008(4) -0.012(4)
C30 0.050(4) 0.043(5) 0.060(5) -0.006(4) 0.016(4) -0.012(4)
C31 0.043(4) 0.063(6) 0.044(4) -0.001(4) 0.016(4) -0.009(4)
C32 0.057(5) 0.060(6) 0.042(5) 0.002(4) 0.011(4) -0.004(5)
C33 0.043(4) 0.049(5) 0.054(5) -0.006(4) 0.019(4) -0.009(4)
C34 0.054(4) 0.045(5) 0.047(4) 0.000(4) 0.011(3) -0.014(5)
C35 0.051(5) 0.088(8) 0.038(4) -0.003(5) 0.004(3) -0.017(5)
C36 0.054(5) 0.064(7) 0.042(4) -0.002(4) 0.006(3) -0.012(5)
C37 0.045(4) 0.032(4) 0.037(4) 0.001(3) 0.007(3) -0.002(3)
C38 0.058(5) 0.054(6) 0.042(4) 0.018(4) -0.002(4) 0.019(4)
C39 0.049(4) 0.045(5) 0.044(4) 0.007(4) -0.007(4) 0.004(4)
C40 0.046(4) 0.037(4) 0.033(4) 0.008(3) 0.003(3) 0.007(3)
C41 0.047(4) 0.034(4) 0.038(4) 0.011(3) 0.000(3) 0.007(3)
C42 0.050(5) 0.045(5) 0.048(5) 0.019(4) 0.000(4) 0.008(4)
C43 0.036(4) 0.031(4) 0.039(4) 0.004(3) 0.007(3) 0.004(3)
C44 0.039(4) 0.039(5) 0.063(5) 0.008(4) 0.027(4) 0.004(3)
C45 0.032(4) 0.051(5) 0.031(4) -0.005(3) -0.005(3) 0.000(3)
C46 0.047(4) 0.036(4) 0.033(4) -0.015(3) -0.003(3) -0.016(3)
C47 0.038(4) 0.055(5) 0.040(4) 0.005(4) 0.012(3) 0.011(4)
C48 0.050(4) 0.041(5) 0.050(4) 0.007(3) 0.027(4) 0.004(4)
C49 0.046(4) 0.049(6) 0.049(5) 0.014(4) 0.017(3) 0.010(4)
C50 0.072(5) 0.022(4) 0.043(4) 0.013(3) 0.021(4) 0.002(4)
C51 0.027(3) 0.045(4) 0.045(4) -0.005(3) 0.012(3) -0.019(3)
C52 0.036(4) 0.058(6) 0.069(5) -0.022(5) 0.018(4) -0.013(4)
C53 0.048(4) 0.025(4) 0.047(4) 0.013(3) -0.001(3) -0.010(3)
C54 0.063(5) 0.024(4) 0.039(4) 0.014(3) -0.002(4) -0.008(4)
C55 0.043(4) 0.048(5) 0.045(5) 0.006(4) 0.009(4) 0.012(4)
C56 0.045(4) 0.036(4) 0.039(4) -0.011(3) -0.001(3) -0.014(4)
C57 0.043(4) 0.046(5) 0.026(3) -0.007(3) -0.015(3) -0.009(3)
C58 0.053(5) 0.055(6) 0.055(5) 0.012(4) -0.008(4) -0.019(5)
C59 0.051(4) 0.040(4) 0.027(4) -0.017(3) 0.006(3) -0.008(3)
C60 0.050(4) 0.030(4) 0.035(4) -0.008(3) 0.007(3) 0.003(3)
C61 0.046(4) 0.049(5) 0.034(4) 0.000(3) 0.003(3) -0.006(4)
C62 0.049(4) 0.037(4) 0.049(4) 0.008(3) 0.018(3) 0.002(3)
C63 0.050(5) 0.062(6) 0.035(4) -0.008(4) 0.009(3) -0.005(4)
C64 0.046(4) 0.037(4) 0.046(4) -0.009(3) 0.014(3) -0.019(3)
C65 0.044(4) 0.037(4) 0.048(4) -0.014(3) 0.006(3) -0.007(3)
C66 0.052(5) 0.035(4) 0.041(4) -0.010(3) 0.008(4) -0.017(4)
C67 0.051(4) 0.057(6) 0.035(4) -0.003(3) 0.010(3) 0.009(4)
C68 0.039(4) 0.044(4) 0.034(4) -0.007(3) 0.004(3) 0.015(3)
C69 0.040(4) 0.060(6) 0.038(4) -0.001(4) 0.002(3) -0.005(4)
C70 0.039(4) 0.056(5) 0.042(4) -0.002(4) 0.005(3) -0.002(4)
C71 0.036(4) 0.056(5) 0.057(5) -0.005(4) 0.015(3) -0.006(4)
C72 0.039(4) 0.045(5) 0.058(5) -0.008(4) 0.014(3) -0.003(4)
C73 0.046(4) 0.047(5) 0.054(5) 0.002(4) 0.015(4) 0.006(4)
C74 0.031(4) 0.059(6) 0.039(4) -0.009(3) 0.009(3) 0.006(3)
C75 0.036(3) 0.039(4) 0.035(3) 0.018(3) 0.022(3) 0.010(3)
C76 0.057(5) 0.053(5) 0.063(5) -0.033(4) 0.021(4) -0.026(4)
Cl1 0.0437(9) 0.0406(10) 0.0522(11) -0.0076(8) 0.0147(8) -0.0104(8)
Cl2 0.0518(11) 0.0456(11) 0.0560(11) -0.0160(9) 0.0141(9) -0.0128(9)
Cl3 0.0447(10) 0.0445(11) 0.0482(10) -0.0143(8) -0.0012(8) -0.0177(8)
Cl4 0.0384(8) 0.0380(10) 0.0466(9) -0.0111(8) 0.0144(7) -0.0090(8)
Co1 0.0529(7) 0.0484(7) 0.0509(7) 0.0107(5) 0.0063(5) 0.0044(6)
Co2 0.0430(6) 0.0484(7) 0.0416(6) 0.0096(5) -0.0032(5) 0.0020(5)
N1 0.038(3) 0.034(4) 0.044(3) 0.000(3) 0.009(3) 0.013(3)
N2 0.053(4) 0.038(4) 0.038(3) -0.001(3) 0.007(3) -0.012(3)
N3 0.041(3) 0.040(4) 0.048(3) 0.002(3) 0.007(3) -0.011(3)
N4 0.041(3) 0.058(5) 0.026(3) -0.002(3) -0.007(2) 0.001(3)
O1 0.039(3) 0.055(4) 0.046(3) 0.001(2) 0.020(2) -0.002(3)
O2 0.031(3) 0.050(4) 0.050(3) 0.004(3) 0.016(2) -0.002(2)
O3 0.037(3) 0.033(3) 0.057(3) 0.008(2) 0.005(2) -0.010(2)
O4 0.053(3) 0.038(3) 0.055(3) 0.015(3) -0.003(3) -0.010(3)
O5 0.044(3) 0.031(3) 0.047(3) 0.008(2) 0.008(2) 0.004(2)
O6 0.042(3) 0.048(4) 0.069(4) -0.008(3) -0.002(3) 0.007(3)
O7 0.038(3) 0.049(4) 0.042(3) 0.008(2) 0.015(2) 0.003(2)
O8 0.051(3) 0.058(4) 0.048(3) 0.011(3) -0.013(3) -0.015(3)
O9 0.051(3) 0.054(4) 0.040(3) 0.015(3) 0.009(2) 0.018(3)
O10 0.049(3) 0.055(4) 0.051(3) -0.012(3) 0.010(3) 0.011(3)
O11 0.050(3) 0.044(3) 0.044(3) -0.003(2) 0.017(2) -0.009(3)
O12 0.056(3) 0.059(4) 0.033(3) 0.005(3) 0.001(2) 0.012(3)
O13 0.048(3) 0.046(3) 0.035(3) -0.008(2) -0.009(2) -0.003(3)
O14 0.055(3) 0.044(4) 0.038(3) 0.011(2) 0.012(2) 0.027(3)
O15 0.054(3) 0.040(4) 0.034(3) 0.011(2) -0.002(2) 0.003(3)
O16 0.049(3) 0.050(4) 0.035(3) 0.005(2) 0.002(2) -0.003(3)
O17 0.044(3) 0.053(4) 0.031(3) 0.012(2) 0.007(2) 0.014(3)
O18 0.052(3) 0.055(4) 0.039(3) 0.003(3) -0.003(3) -0.011(3)
O19 0.056(3) 0.044(4) 0.043(3) -0.011(2) -0.005(3) -0.001(3)
O20 0.036(3) 0.047(3) 0.048(3) 0.009(2) -0.002(2) -0.006(2)
O21 0.046(3) 0.042(3) 0.038(3) 0.000(2) 0.004(2) 0.001(3)
O22 0.032(3) 0.056(4) 0.040(3) -0.009(2) 0.005(2) -0.002(2)
O23 0.036(2) 0.043(3) 0.055(3) 0.028(3) 0.029(2) 0.015(2)
O24 0.048(3) 0.051(3) 0.033(3) -0.017(2) 0.014(2) -0.014(2)
O1W 0.056(12) 0.042(11) 0.040(10) -0.012(9) 0.005(9) -0.017(9)
P1 0.0405(11) 0.0512(14) 0.0468(12) 0.0074(10) 0.0080(9) 0.0048(10)
P2 0.0442(11) 0.0420(12) 0.0466(12) 0.0126(9) 0.0093(9) 0.0126(9)
P3 0.0430(10) 0.0431(13) 0.0457(12) -0.0016(9) 0.0055(9) -0.0009(10)
P4 0.0473(11) 0.0437(13) 0.0373(10) 0.0089(9) 0.0011(8) 0.0132(10)
P5 0.0393(11) 0.0504(14) 0.0349(10) 0.0047(9) -0.0079(8) -0.0102(10)
P6 0.0368(10) 0.0552(14) 0.0412(11) -0.0038(9) -0.0015(8) -0.0128(10)
Tb1 0.03381(17) 0.0399(2) 0.0467(2) 0.00334(17) 0.00711(14) -0.00436(16)
Tb2 0.03597(17) 0.0389(2) 0.03238(16) 0.00166(16) -0.00059(13) -0.00270(16)

loop_
_atom_type_symbol
_atom_type_description
_atom_type_scat_dispersion_real
_atom_type_scat_dispersion_imag
_atom_type_scat_source
C C 0.0033 0.0016 'International Tables Vol C Tables 4.2.6.8 and 6.1.1.4'
H H 0.0000 0.0000 'International Tables Vol C Tables 4.2.6.8 and 6.1.1.4'
N N 0.0061 0.0033 'International Tables Vol C Tables 4.2.6.8 and 6.1.1.4'
O O 0.0106 0.0060 'International Tables Vol C Tables 4.2.6.8 and 6.1.1.4'
P P 0.1023 0.0942 'International Tables Vol C Tables 4.2.6.8 and 6.1.1.4'
Cl Cl 0.1484 0.1585 'International Tables Vol C Tables 4.2.6.8 and 6.1.1.4'
Co Co 0.3494 0.9721 'International Tables Vol C Tables 4.2.6.8 and 6.1.1.4'
Tb Tb -0.1723 4.1537 'International Tables Vol C Tables 4.2.6.8 and 6.1.1.4'

loop_
_geom_angle_atom_site_label_1
_geom_angle_atom_site_label_2
_geom_angle_atom_site_label_3
_geom_angle
C5 C1 C2 108.4(8)
C5 C1 Co1 69.3(4)
C2 C1 Co1 68.4(5)
C5 C1 H1 125.7
C2 C1 H1 125.7
Co1 C1 H1 125.7
C1 C2 C3 107.1(7)
C1 C2 Co1 71.8(5)
C3 C2 Co1 70.3(4)
C1 C2 H2 126.4
C3 C2 H2 126.4
Co1 C2 H2 126.4
C4 C3 C2 106.4(7)
C4 C3 Co1 70.5(5)
C2 C3 Co1 68.3(5)
C4 C3 H3 126.8
C2 C3 H3 126.8
Co1 C3 H3 126.8
C5 C4 C3 109.8(7)
C5 C4 Co1 69.9(5)
C3 C4 Co1 70.1(5)
C5 C4 H4 125.1
C3 C4 H4 125.1
Co1 C4 H4 125.1
C4 C5 C1 108.0(7)
C4 C5 Co1 70.8(4)
C1 C5 Co1 71.1(4)
C4 C5 H5 126.0
C1 C5 H5 126.0
Co1 C5 H5 126.0
O2 C6 C7 122.1(7)
O2 C6 H6A 106.8
C7 C6 H6A 106.8
O2 C6 H6B 106.8
C7 C6 H6B 106.8
H6A C6 H6B 106.7
C6 C7 H7A 109.5
C6 C7 H7B 109.5
H7A C7 H7B 109.5
C6 C7 H7C 109.5
H7A C7 H7C 109.5
H7B C7 H7C 109.5
O3 C8 C9 110.9(6)
O3 C8 H8A 109.5
C9 C8 H8A 109.5
O3 C8 H8B 109.5
C9 C8 H8B 109.5
H8A C8 H8B 108.0
C8 C9 H9A 109.5
C8 C9 H9B 109.5
H9A C9 H9B 109.5
C8 C9 H9C 109.5
H9A C9 H9C 109.5
H9B C9 H9C 109.5
O5 C10 C11 118.1(6)
O5 C10 H10A 107.8
C11 C10 H10A 107.8
O5 C10 H10B 107.8
C11 C10 H10B 107.8
H10A C10 H10B 107.1
C10 C11 H11A 109.5
C10 C11 H11B 109.5
H11A C11 H11B 109.5
C10 C11 H11C 109.5
H11A C11 H11C 109.5
H11B C11 H11C 109.5
O6 C12 C13 117.7(8)
O6 C12 H12A 107.9
C13 C12 H12A 107.9
O6 C12 H12B 107.9
C13 C12 H12B 107.9
H12A C12 H12B 107.2
C12 C13 H13A 109.5
C12 C13 H13B 109.5
H13A C13 H13B 109.5
C12 C13 H13C 109.5
H13A C13 H13C 109.5
H13B C13 H13C 109.5
O8 C14 C15 121.4(7)
O8 C14 H14A 107.0
C15 C14 H14A 107.0
O8 C14 H14B 107.0
C15 C14 H14B 107.0
H14A C14 H14B 106.7
C14 C15 H15A 109.5
C14 C15 H15B 109.5
H15A C15 H15B 109.5
C14 C15 H15C 109.5
H15A C15 H15C 109.5
H15B C15 H15C 109.5
O9 C16 C17 117.7(8)
O9 C16 H16A 107.9
C17 C16 H16A 107.9
O9 C16 H16B 107.9
C17 C16 H16B 107.9
H16A C16 H16B 107.2
C16 C17 H17A 109.5
C16 C17 H17B 109.5
H17A C17 H17B 109.5
C16 C17 H17C 109.5
H17A C17 H17C 109.5
H17B C17 H17C 109.5
O10 C18 C19 117.6(8)
O10 C18 C23 122.5(7)
C19 C18 C23 119.9(8)
C18 C19 C20 120.6(8)
C18 C19 H19 119.7
C20 C19 H19 119.7
C21 C20 C19 118.4(7)
C21 C20 H20 120.8
C19 C20 H20 120.8
C20 C21 C22 121.4(7)
C20 C21 Cl1 121.1(6)
C22 C21 Cl1 117.5(6)
C23 C22 C21 119.0(8)
C23 C22 H22 120.5
C21 C22 H22 120.5
C22 C23 C18 120.5(7)
C22 C23 C24 115.7(8)
C18 C23 C24 123.7(7)
N1 C24 C23 124.8(7)
N1 C24 H24 117.6
C23 C24 H24 117.6
N1 C25 C30 110.0(7)
N1 C25 C26 117.8(7)
C30 C25 C26 108.5(7)
N1 C25 H25 106.7
C30 C25 H25 106.7
C26 C25 H25 106.7
C27 C26 C25 112.1(7)
C27 C26 H26A 109.2
C25 C26 H26A 109.2
C27 C26 H26B 109.2
C25 C26 H26B 109.2
H26A C26 H26B 107.9
C28 C27 C26 109.4(7)
C28 C27 H27A 109.8
C26 C27 H27A 109.8
C28 C27 H27B 109.8
C26 C27 H27B 109.8
H27A C27 H27B 108.2
C27 C28 C29 109.2(7)
C27 C28 H28A 109.8
C29 C28 H28A 109.8
C27 C28 H28B 109.8
C29 C28 H28B 109.8
H28A C28 H28B 108.3
C28 C29 C30 110.7(7)
C28 C29 H29A 109.5
C30 C29 H29A 109.5
C28 C29 H29B 109.5
C30 C29 H29B 109.5
H29A C29 H29B 108.1
N2 C30 C25 104.7(7)
N2 C30 C29 117.7(7)
C25 C30 C29 109.5(7)
N2 C30 H30 108.2
C25 C30 H30 108.2
C29 C30 H30 108.2
C32 C31 N2 130.8(8)
C32 C31 H31 114.6
N2 C31 H31 114.6
C31 C32 C33 115.6(8)
C31 C32 C37 122.4(8)
C33 C32 C37 121.8(8)
C34 C33 C32 119.2(8)
C34 C33 H33 120.4
C32 C33 H33 120.4
C35 C34 C33 120.5(8)
C35 C34 Cl2 121.1(7)
C33 C34 Cl2 118.3(6)
C34 C35 C36 120.6(8)
C34 C35 H35 119.7
C36 C35 H35 119.7
C35 C36 C37 121.6(8)
C35 C36 H36 119.2
C37 C36 H36 119.2
O11 C37 C36 119.4(7)
O11 C37 C32 124.3(7)
C36 C37 C32 116.2(8)
C39 C38 C42 110.7(7)
C39 C38 Co2 72.7(6)
C42 C38 Co2 71.5(5)
C39 C38 H38 124.6
C42 C38 H38 124.6
Co2 C38 H38 124.6
C38 C39 C40 106.8(8)
C38 C39 Co2 68.7(5)
C40 C39 Co2 68.3(5)
C38 C39 H39 126.6
C40 C39 H39 126.6
Co2 C39 H39 126.6
C39 C40 C41 109.7(7)
C39 C40 Co2 72.3(5)
C41 C40 Co2 71.6(4)
C39 C40 H40 125.1
C41 C40 H40 125.1
Co2 C40 H40 125.1
C42 C41 C40 105.9(7)
C42 C41 Co2 69.7(5)
C40 C41 Co2 68.0(4)
C42 C41 H41 127.1
C40 C41 H41 127.1
Co2 C41 H41 127.1
C38 C42 C41 106.8(7)
C38 C42 Co2 68.5(5)
C41 C42 Co2 70.4(5)
C38 C42 H42 126.6
C41 C42 H42 126.6
Co2 C42 H42 126.6
O13 C43 C44 115.8(6)
O13 C43 H43A 108.3
C44 C43 H43A 108.3
O13 C43 H43B 108.3
C44 C43 H43B 108.3
H43A C43 H43B 107.4
C43 C44 H44A 109.5
C43 C44 H44B 109.5
H44A C44 H44B 109.5
C43 C44 H44C 109.5
H44A C44 H44C 109.5
H44B C44 H44C 109.5
O14 C45 C46 121.3(7)
O14 C45 H45A 107.0
C46 C45 H45A 107.0
O14 C45 H45B 107.0
C46 C45 H45B 107.0
H45A C45 H45B 106.7
C45 C46 H46A 109.5
C45 C46 H46B 109.5
H46A C46 H46B 109.5
C45 C46 H46C 109.5
H46A C46 H46C 109.5
H46B C46 H46C 109.5
O16 C47 C48 117.0(7)
O16 C47 H47A 108.1
C48 C47 H47A 108.1
O16 C47 H47B 108.1
C48 C47 H47B 108.1
H47A C47 H47B 107.3
C47 C48 H48A 109.5
C47 C48 H48B 109.5
H48A C48 H48B 109.5
C47 C48 H48C 109.5
H48A C48 H48C 109.5
H48B C48 H48C 109.5
O17 C49 C50 115.5(7)
O17 C49 H49A 108.4
C50 C49 H49A 108.4
O17 C49 H49B 108.4
C50 C49 H49B 108.4
H49A C49 H49B 107.5
C49 C50 H50A 109.5
C49 C50 H50B 109.5
H50A C50 H50B 109.5
C49 C50 H50C 109.5
H50A C50 H50C 109.5
H50B C50 H50C 109.5
O19 C51 C52 119.6(7)
O19 C51 H51A 107.4
C52 C51 H51A 107.4
O19 C51 H51B 107.4
C52 C51 H51B 107.4
H51A C51 H51B 107.0
C51 C52 H52A 109.5
C51 C52 H52B 109.5
H52A C52 H52B 109.5
C51 C52 H52C 109.5
H52A C52 H52C 109.5
H52B C52 H52C 109.5
O20 C53 C54 109.1(7)
O20 C53 H53A 109.9
C54 C53 H53A 109.9
O20 C53 H53B 109.9
C54 C53 H53B 109.9
H53A C53 H53B 108.3
C53 C54 H54A 109.5
C53 C54 H54B 109.5
H54A C54 H54B 109.5
C53 C54 H54C 109.5
H54A C54 H54C 109.5
H54B C54 H54C 109.5
O21 C55 C56 119.4(7)
O21 C55 C60 122.2(7)
C56 C55 C60 118.2(7)
C55 C56 C57 122.1(8)
C55 C56 H56 119.0
C57 C56 H56 119.0
C58 C57 C56 116.7(8)
C58 C57 H57 121.7
C56 C57 H57 121.7
C57 C58 C59 122.7(9)
C57 C58 Cl3 116.5(7)
C59 C58 Cl3 120.8(7)
C60 C59 C58 119.3(8)
C60 C59 H59 120.3
C58 C59 H59 120.3
C59 C60 C55 120.7(8)
C59 C60 C61 114.8(7)
C55 C60 C61 124.5(7)
N3 C61 C60 126.1(8)
N3 C61 H61 116.9
C60 C61 H61 116.9
C63 C62 N3 118.2(7)
C63 C62 C67 114.7(7)
N3 C62 C67 103.2(6)
C63 C62 H62 106.7
N3 C62 H62 106.7
C67 C62 H62 106.7
C62 C63 C64 113.4(7)
C62 C63 H63A 108.9
C64 C63 H63A 108.9
C62 C63 H63B 108.9
C64 C63 H63B 108.9
H63A C63 H63B 107.7
C65 C64 C63 108.6(6)
C65 C64 H64A 110.0
C63 C64 H64A 110.0
C65 C64 H64B 110.0
C63 C64 H64B 110.0
H64A C64 H64B 108.4
C64 C65 C66 114.7(6)
C64 C65 H65A 108.6
C66 C65 H65A 108.6
C64 C65 H65B 108.6
C66 C65 H65B 108.6
H65A C65 H65B 107.6
C65 C66 C67 110.9(7)
C65 C66 H66A 109.5
C67 C66 H66A 109.5
C65 C66 H66B 109.5
C67 C66 H66B 109.5
H66A C66 H66B 108.0
C62 C67 N4 110.2(6)
C62 C67 C66 108.3(7)
N4 C67 C66 109.8(6)
C62 C67 H67 109.5
N4 C67 H67 109.5
C66 C67 H67 109.5
N4 C68 C69 130.3(8)
N4 C68 H68 114.8
C69 C68 H68 114.8
C68 C69 C70 119.2(8)
C68 C69 C74 124.4(7)
C70 C69 C74 116.4(7)
C69 C70 C71 124.7(8)
C69 C70 H70 117.6
C71 C70 H70 117.6
C72 C71 C70 117.5(8)
C72 C71 Cl4 121.1(6)
C70 C71 Cl4 121.3(7)
C71 C72 C73 122.7(8)
C71 C72 H72 118.7
C73 C72 H72 118.7
C72 C73 C74 117.0(8)
C72 C73 H73 121.5
C74 C73 H73 121.5
O22 C74 C69 124.1(7)
O22 C74 C73 114.6(7)
C69 C74 C73 121.3(7)
O23 C75 H75A 109.5
O23 C75 H75B 109.5
H75A C75 H75B 109.5
O23 C75 H75C 109.5
H75A C75 H75C 109.5
H75B C75 H75C 109.5
O24 C76 H76A 109.5
O24 C76 H76B 109.5
H76A C76 H76B 109.5
O24 C76 H76C 109.5
H76A C76 H76C 109.5
H76B C76 H76C 109.5
C2 Co1 C5 67.5(3)
C2 Co1 C3 41.4(3)
C5 Co1 C3 67.0(3)
C2 Co1 C4 67.3(3)
C5 Co1 C4 39.3(3)
C3 Co1 C4 39.4(3)
C2 Co1 C1 39.8(3)
C5 Co1 C1 39.6(3)
C3 Co1 C1 67.3(3)
C4 Co1 C1 65.9(3)
C2 Co1 P2 117.0(2)
C5 Co1 P2 138.2(2)
C3 Co1 P2 89.5(2)
C4 Co1 P2 101.1(2)
C1 Co1 P2 155.6(2)
C2 Co1 P3 151.1(2)
C5 Co1 P3 89.4(2)
C3 Co1 P3 144.4(2)
C4 Co1 P3 105.9(2)
C1 Co1 P3 111.4(2)
P2 Co1 P3 91.65(9)
C2 Co1 P1 91.2(3)
C5 Co1 P1 130.1(2)
C3 Co1 P1 124.4(2)
C4 Co1 P1 158.3(2)
C1 Co1 P1 95.6(2)
P2 Co1 P1 91.65(10)
P3 Co1 P1 91.10(10)
C40 Co2 C38 65.8(3)
C40 Co2 C42 67.0(3)
C38 Co2 C42 40.0(4)
C40 Co2 C41 40.5(3)
C38 Co2 C41 66.7(3)
C42 Co2 C41 39.8(3)
C40 Co2 C39 39.4(3)
C38 Co2 C39 38.7(3)
C42 Co2 C39 66.5(4)
C41 Co2 C39 67.0(3)
C40 Co2 P5 92.9(2)
C38 Co2 P5 130.9(3)
C42 Co2 P5 159.7(2)
C41 Co2 P5 124.2(2)
C39 Co2 P5 96.9(3)
C40 Co2 P4 150.7(2)
C38 Co2 P4 89.2(2)
C42 Co2 P4 104.1(2)
C41 Co2 P4 143.2(2)
C39 Co2 P4 111.3(2)
P5 Co2 P4 92.58(9)
C40 Co2 P6 116.9(2)
C38 Co2 P6 138.0(3)
C42 Co2 P6 99.7(3)
C41 Co2 P6 89.1(2)
C39 Co2 P6 155.1(2)
P5 Co2 P6 91.05(10)
P4 Co2 P6 91.72(9)
C24 N1 C25 120.6(7)
C24 N1 Tb1 128.2(5)
C25 N1 Tb1 108.7(5)
C31 N2 C30 118.3(6)
C31 N2 Tb1 121.3(5)
C30 N2 Tb1 120.1(5)
C61 N3 C62 120.3(7)
C61 N3 Tb2 127.8(6)
C62 N3 Tb2 110.7(5)
C68 N4 C67 126.2(6)
C68 N4 Tb2 117.2(5)
C67 N4 Tb2 115.1(4)
P1 O1 Tb1 137.6(4)
C6 O2 P1 127.5(5)
C8 O3 P1 126.3(5)
P2 O4 Tb1 138.6(3)
C10 O5 P2 127.6(5)
C12 O6 P2 133.0(6)
P3 O7 Tb1 135.3(3)
C14 O8 P3 123.8(5)
C16 O9 P3 125.8(5)
C18 O10 Tb1 134.5(5)
C37 O11 Tb1 134.2(5)
P4 O12 Tb2 136.6(3)
C43 O13 P4 119.2(5)
C45 O14 P4 128.5(6)
P5 O15 Tb2 136.7(3)
C47 O16 P5 124.3(5)
C49 O17 P5 119.6(6)
P6 O18 Tb2 136.9(4)
C51 O19 P6 128.4(5)
C53 O20 P6 115.7(5)
C55 O21 Tb2 133.2(5)
C74 O22 Tb2 127.5(5)
C75 O23 H23A 109.5
C76 O24 H24A 111.1
H1X O1W H1Y 109.5
O1 P1 O3 109.7(3)
O1 P1 O2 108.0(3)
O3 P1 O2 101.5(3)
O1 P1 Co1 119.2(2)
O3 P1 Co1 110.4(2)
O2 P1 Co1 106.5(2)
O4 P2 O5 107.6(3)
O4 P2 O6 109.6(4)
O5 P2 O6 99.2(3)
O4 P2 Co1 118.8(3)
O5 P2 Co1 110.1(2)
O6 P2 Co1 109.8(2)
O7 P3 O9 107.3(3)
O7 P3 O8 110.5(3)
O9 P3 O8 100.2(4)
O7 P3 Co1 120.9(2)
O9 P3 Co1 106.6(2)
O8 P3 Co1 109.2(3)
O12 P4 O14 107.1(3)
O12 P4 O13 108.7(3)
O14 P4 O13 100.5(3)
O12 P4 Co2 120.0(2)
O14 P4 Co2 109.8(3)
O13 P4 Co2 109.0(2)
O15 P5 O17 109.6(3)
O15 P5 O16 108.5(3)
O17 P5 O16 100.0(3)
O15 P5 Co2 120.0(2)
O17 P5 Co2 105.9(2)
O16 P5 Co2 110.9(2)
O18 P6 O19 107.5(3)
O18 P6 O20 110.6(3)
O19 P6 O20 101.1(3)
O18 P6 Co2 119.3(3)
O19 P6 Co2 110.0(2)
O20 P6 Co2 106.8(3)
O10 Tb1 O11 94.6(2)
O10 Tb1 O1 88.5(2)
O11 Tb1 O1 85.1(2)
O10 Tb1 O4 93.3(2)
O11 Tb1 O4 162.81(19)
O1 Tb1 O4 79.8(2)
O10 Tb1 O7 164.4(2)
O11 Tb1 O7 93.6(2)
O1 Tb1 O7 78.98(18)
O4 Tb1 O7 75.5(2)
O10 Tb1 N1 73.2(2)
O11 Tb1 N1 123.0(2)
O1 Tb1 N1 146.7(2)
O4 Tb1 N1 73.9(2)
O7 Tb1 N1 112.93(19)
O10 Tb1 N2 116.2(2)
O11 Tb1 N2 73.9(2)
O1 Tb1 N2 148.2(2)
O4 Tb1 N2 115.9(2)
O7 Tb1 N2 78.9(2)
N1 Tb1 N2 64.1(2)
O21 Tb2 O22 93.2(2)
O21 Tb2 O12 167.76(18)
O22 Tb2 O12 90.8(2)
O21 Tb2 O18 96.0(2)
O22 Tb2 O18 160.6(2)
O12 Tb2 O18 76.9(2)
O21 Tb2 O15 88.46(19)
O22 Tb2 O15 85.18(19)
O12 Tb2 O15 80.38(18)
O18 Tb2 O15 78.08(19)
O21 Tb2 N3 74.4(2)
O22 Tb2 N3 125.2(2)
O12 Tb2 N3 112.3(2)
O18 Tb2 N3 73.8(2)
O15 Tb2 N3 145.0(2)
O21 Tb2 N4 116.0(2)
O22 Tb2 N4 73.5(2)
O12 Tb2 N4 76.2(2)
O18 Tb2 N4 116.9(2)
O15 Tb2 N4 147.8(2)
N3 Tb2 N4 65.9(2)

loop_
_geom_bond_atom_site_label_1
_geom_bond_atom_site_label_2
_geom_bond_distance
C1 C5 1.419(11)
C1 C2 1.419(11)
C1 Co1 2.107(8)
C1 H1 0.9800
C2 C3 1.469(12)
C2 Co1 2.062(8)
C2 H2 0.9800
C3 C4 1.409(10)
C3 Co1 2.090(9)
C3 H3 0.9800
C4 C5 1.405(11)
C4 Co1 2.095(9)
C4 H4 0.9800
C5 Co1 2.083(8)
C5 H5 0.9800
C6 O2 1.421(10)
C6 C7 1.497(11)
C6 H6A 0.9700
C6 H6B 0.9700
C7 H7A 0.9600
C7 H7B 0.9600
C7 H7C 0.9600
C8 O3 1.489(9)
C8 C9 1.534(12)
C8 H8A 0.9700
C8 H8B 0.9700
C9 H9A 0.9600
C9 H9B 0.9600
C9 H9C 0.9600
C10 O5 1.461(9)
C10 C11 1.493(11)
C10 H10A 0.9700
C10 H10B 0.9700
C11 H11A 0.9600
C11 H11B 0.9600
C11 H11C 0.9600
C12 O6 1.462(10)
C12 C13 1.516(11)
C12 H12A 0.9700
C12 H12B 0.9700
C13 H13A 0.9600
C13 H13B 0.9600
C13 H13C 0.9600
C14 O8 1.400(10)
C14 C15 1.523(11)
C14 H14A 0.9700
C14 H14B 0.9700
C15 H15A 0.9600
C15 H15B 0.9600
C15 H15C 0.9600
C16 O9 1.442(10)
C16 C17 1.541(11)
C16 H16A 0.9700
C16 H16B 0.9700
C17 H17A 0.9600
C17 H17B 0.9600
C17 H17C 0.9600
C18 O10 1.329(10)
C18 C19 1.383(11)
C18 C23 1.384(12)
C19 C20 1.403(11)
C19 H19 0.9300
C20 C21 1.370(11)
C20 H20 0.9300
C21 C22 1.406(11)
C21 Cl1 1.777(8)
C22 C23 1.374(11)
C22 H22 0.9300
C23 C24 1.475(11)
C24 N1 1.316(10)
C24 H24 0.9300
C25 N1 1.424(10)
C25 C30 1.509(11)
C25 C26 1.560(12)
C25 H25 0.9800
C26 C27 1.525(11)
C26 H26A 0.9700
C26 H26B 0.9700
C27 C28 1.498(11)
C27 H27A 0.9700
C27 H27B 0.9700
C28 C29 1.500(11)
C28 H28A 0.9700
C28 H28B 0.9700
C29 C30 1.569(12)
C29 H29A 0.9700
C29 H29B 0.9700
C30 N2 1.496(10)
C30 H30 0.9800
C31 C32 1.346(13)
C31 N2 1.384(10)
C31 H31 0.9300
C32 C33 1.410(12)
C32 C37 1.425(11)
C33 C34 1.386(12)
C33 H33 0.9300
C34 C35 1.374(11)
C34 Cl2 1.758(8)
C35 C36 1.400(12)
C35 H35 0.9300
C36 C37 1.407(11)
C36 H36 0.9300
C37 O11 1.279(9)
C38 C39 1.387(12)
C38 C42 1.429(13)
C38 Co2 2.068(10)
C38 H38 0.9800
C39 C40 1.411(11)
C39 Co2 2.119(9)
C39 H39 0.9800
C40 C41 1.447(11)
C40 Co2 2.067(7)
C40 H40 0.9800
C41 C42 1.438(10)
C41 Co2 2.116(8)
C41 H41 0.9800
C42 Co2 2.107(9)
C42 H42 0.9800
C43 O13 1.403(9)
C43 C44 1.597(10)
C43 H43A 0.9700
C43 H43B 0.9700
C44 H44A 0.9600
C44 H44B 0.9600
C44 H44C 0.9600
C45 O14 1.405(9)
C45 C46 1.479(11)
C45 H45A 0.9700
C45 H45B 0.9700
C46 H46A 0.9600
C46 H46B 0.9600
C46 H46C 0.9600
C47 O16 1.402(10)
C47 C48 1.549(10)
C47 H47A 0.9700
C47 H47B 0.9700
C48 H48A 0.9600
C48 H48B 0.9600
C48 H48C 0.9600
C49 O17 1.430(10)
C49 C50 1.510(11)
C49 H49A 0.9700
C49 H49B 0.9700
C50 H50A 0.9600
C50 H50B 0.9600
C50 H50C 0.9600
C51 O19 1.440(10)
C51 C52 1.525(10)
C51 H51A 0.9700
C51 H51B 0.9700
C52 H52A 0.9600
C52 H52B 0.9600
C52 H52C 0.9600
C53 O20 1.457(10)
C53 C54 1.527(9)
C53 H53A 0.9700
C53 H53B 0.9700
C54 H54A 0.9600
C54 H54B 0.9600
C54 H54C 0.9600
C55 O21 1.337(10)
C55 C56 1.381(11)
C55 C60 1.385(11)
C56 C57 1.405(11)
C56 H56 0.9300
C57 C58 1.353(12)
C57 H57 0.9300
C58 C59 1.386(12)
C58 Cl3 1.793(10)
C59 C60 1.362(11)
C59 H59 0.9300
C60 C61 1.489(11)
C61 N3 1.254(11)
C61 H61 0.9300
C62 C63 1.438(11)
C62 N3 1.492(10)
C62 C67 1.498(11)
C62 H62 0.9800
C63 C64 1.548(12)
C63 H63A 0.9700
C63 H63B 0.9700
C64 C65 1.469(10)
C64 H64A 0.9700
C64 H64B 0.9700
C65 C66 1.519(11)
C65 H65A 0.9700
C65 H65B 0.9700
C66 C67 1.553(12)
C66 H66A 0.9700
C66 H66B 0.9700
C67 N4 1.517(10)
C67 H67 0.9800
C68 N4 1.274(9)
C68 C69 1.355(11)
C68 H68 0.9300
C69 C70 1.362(11)
C69 C74 1.398(12)
C70 C71 1.372(11)
C70 H70 0.9300
C71 C72 1.367(12)
C71 Cl4 1.779(9)
C72 C73 1.376(12)
C72 H72 0.9300
C73 C74 1.429(11)
C73 H73 0.9300
C74 O22 1.321(9)
C75 O23 1.423(7)
C75 H75A 0.9600
C75 H75B 0.9600
C75 H75C 0.9600
C76 O24 1.432(9)
C76 H76A 0.9600
C76 H76B 0.9600
C76 H76C 0.9600
Co1 P2 2.164(2)
Co1 P3 2.169(3)
Co1 P1 2.177(3)
Co2 P5 2.160(3)
Co2 P4 2.164(2)
Co2 P6 2.164(3)
N1 Tb1 2.458(6)
N2 Tb1 2.487(6)
N3 Tb2 2.464(7)
N4 Tb2 2.523(5)
O1 P1 1.484(6)
O1 Tb1 2.303(5)
O2 P1 1.570(6)
O3 P1 1.539(6)
O4 P2 1.484(6)
O4 Tb1 2.314(6)
O5 P2 1.565(6)
O6 P2 1.593(7)
O7 P3 1.480(6)
O7 Tb1 2.322(5)
O8 P3 1.616(6)
O9 P3 1.611(6)
O10 Tb1 2.212(6)
O11 Tb1 2.232(6)
O12 P4 1.527(7)
O12 Tb2 2.292(6)
O13 P4 1.597(6)
O14 P4 1.574(6)
O15 P5 1.484(6)
O15 Tb2 2.335(5)
O16 P5 1.625(6)
O17 P5 1.610(5)
O18 P6 1.510(6)
O18 Tb2 2.305(6)
O19 P6 1.591(6)
O20 P6 1.612(6)
O21 Tb2 2.235(6)
O22 Tb2 2.238(5)
O23 H23A 0.9600
O24 H24A 0.9600
O1W H1X 0.8500
O1W H1Y 0.8500

loop_
_geom_torsion_atom_site_label_1
_geom_torsion_atom_site_label_2
_geom_torsion_atom_site_label_3
_geom_torsion_atom_site_label_4
_geom_torsion
C5 C1 C2 C3 -4.0(9)
Co1 C1 C2 C3 -61.8(5)
C5 C1 C2 Co1 57.8(6)
C1 C2 C3 C4 2.2(9)
Co1 C2 C3 C4 -60.6(5)
C1 C2 C3 Co1 62.8(5)
C2 C3 C4 C5 0.4(9)
Co1 C3 C4 C5 -58.7(6)
C2 C3 C4 Co1 59.1(5)
C3 C4 C5 C1 -2.9(9)
Co1 C4 C5 C1 -61.7(6)
C3 C4 C5 Co1 58.8(6)
C2 C1 C5 C4 4.3(9)
Co1 C1 C5 C4 61.5(5)
C2 C1 C5 Co1 -57.3(6)
O10 C18 C19 C20 -177.9(8)
C23 C18 C19 C20 1.9(13)
C18 C19 C20 C21 -4.6(13)
C19 C20 C21 C22 3.6(13)
C19 C20 C21 Cl1 -177.4(6)
C20 C21 C22 C23 0.0(14)
Cl1 C21 C22 C23 -179.0(8)
C21 C22 C23 C18 -2.8(14)
C21 C22 C23 C24 -179.9(8)
O10 C18 C23 C22 -178.4(9)
C19 C18 C23 C22 1.9(14)
O10 C18 C23 C24 -1.6(14)
C19 C18 C23 C24 178.7(8)
C22 C23 C24 N1 167.2(9)
C18 C23 C24 N1 -9.7(14)
N1 C25 C26 C27 177.5(8)
C30 C25 C26 C27 -56.7(10)
C25 C26 C27 C28 58.7(10)
C26 C27 C28 C29 -60.4(9)
C27 C28 C29 C30 61.6(9)
N1 C25 C30 N2 -47.2(10)
C26 C25 C30 N2 -177.3(7)
N1 C25 C30 C29 -174.3(7)
C26 C25 C30 C29 55.6(9)
C28 C29 C30 N2 -179.6(7)
C28 C29 C30 C25 -60.3(10)
N2 C31 C32 C33 -175.2(9)
N2 C31 C32 C37 -0.2(17)
C31 C32 C33 C34 173.0(9)
C37 C32 C33 C34 -2.0(14)
C32 C33 C34 C35 -0.2(15)
C32 C33 C34 Cl2 176.7(7)
C33 C34 C35 C36 2.3(16)
Cl2 C34 C35 C36 -174.5(8)
C34 C35 C36 C37 -2.3(16)
C35 C36 C37 O11 -176.6(9)
C35 C36 C37 C32 0.2(14)
C31 C32 C37 O11 3.9(15)
C33 C32 C37 O11 178.5(8)
C31 C32 C37 C36 -172.7(9)
C33 C32 C37 C36 2.0(13)
C42 C38 C39 C40 3.8(11)
Co2 C38 C39 C40 -57.9(6)
C42 C38 C39 Co2 61.7(7)
C38 C39 C40 C41 -4.1(10)
Co2 C39 C40 C41 -62.2(6)
C38 C39 C40 Co2 58.1(7)
C39 C40 C41 C42 2.9(10)
Co2 C40 C41 C42 -59.8(6)
C39 C40 C41 Co2 62.6(6)
C39 C38 C42 C41 -2.0(11)
Co2 C38 C42 C41 60.4(6)
C39 C38 C42 Co2 -62.4(7)
C40 C41 C42 C38 -0.5(10)
Co2 C41 C42 C38 -59.1(6)
C40 C41 C42 Co2 58.6(6)
O21 C55 C56 C57 -178.6(7)
C60 C55 C56 C57 5.7(13)
C55 C56 C57 C58 -5.7(12)
C56 C57 C58 C59 3.8(13)
C56 C57 C58 Cl3 -178.7(6)
C57 C58 C59 C60 -2.1(13)
Cl3 C58 C59 C60 -179.5(6)
C58 C59 C60 C55 1.9(12)
C58 C59 C60 C61 -178.8(8)
O21 C55 C60 C59 -179.3(7)
C56 C55 C60 C59 -3.7(12)
O21 C55 C60 C61 1.5(13)
C56 C55 C60 C61 177.1(8)
C59 C60 C61 N3 168.8(8)
C55 C60 C61 N3 -12.0(13)
N3 C62 C63 C64 -178.4(7)
C67 C62 C63 C64 -56.2(10)
C62 C63 C64 C65 52.6(9)
C63 C64 C65 C66 -52.8(9)
C64 C65 C66 C67 55.2(9)
C63 C62 C67 N4 174.8(7)
N3 C62 C67 N4 -55.2(8)
C63 C62 C67 C66 54.7(9)
N3 C62 C67 C66 -175.3(6)
C65 C66 C67 C62 -52.0(8)
C65 C66 C67 N4 -172.4(6)
N4 C68 C69 C70 175.8(9)
N4 C68 C69 C74 -3.9(15)
C68 C69 C70 C71 178.5(8)
C74 C69 C70 C71 -1.8(14)
C69 C70 C71 C72 -2.7(14)
C69 C70 C71 Cl4 -177.9(8)
C70 C71 C72 C73 7.8(14)
Cl4 C71 C72 C73 -177.0(7)
C71 C72 C73 C74 -8.0(14)
C68 C69 C74 O22 -0.3(14)
C70 C69 C74 O22 180.0(8)
C68 C69 C74 C73 -178.9(8)
C70 C69 C74 C73 1.4(13)
C72 C73 C74 O22 -175.5(8)
C72 C73 C74 C69 3.2(13)
C1 C2 Co1 C5 -36.3(5)
C3 C2 Co1 C5 80.3(5)
C1 C2 Co1 C3 -116.6(7)
C1 C2 Co1 C4 -79.0(5)
C3 C2 Co1 C4 37.5(4)
C3 C2 Co1 C1 116.6(7)
C1 C2 Co1 P2 -170.3(4)
C3 C2 Co1 P2 -53.7(5)
C1 C2 Co1 P3 2.8(9)
C3 C2 Co1 P3 119.3(5)
C1 C2 Co1 P1 97.3(5)
C3 C2 Co1 P1 -146.2(4)
C4 C5 Co1 C2 -81.3(5)
C1 C5 Co1 C2 36.5(5)
C4 C5 Co1 C3 -36.1(5)
C1 C5 Co1 C3 81.6(5)
C1 C5 Co1 C4 117.7(7)
C4 C5 Co1 C1 -117.7(7)
C4 C5 Co1 P2 24.7(6)
C1 C5 Co1 P2 142.4(4)
C4 C5 Co1 P3 116.4(4)
C1 C5 Co1 P3 -125.8(5)
C4 C5 Co1 P1 -152.6(4)
C1 C5 Co1 P1 -34.9(6)
C4 C3 Co1 C2 117.6(6)
C4 C3 Co1 C5 36.1(4)
C2 C3 Co1 C5 -81.5(5)
C2 C3 Co1 C4 -117.6(6)
C4 C3 Co1 C1 79.2(5)
C2 C3 Co1 C1 -38.4(4)
C4 C3 Co1 P2 -108.3(4)
C2 C3 Co1 P2 134.1(4)
C4 C3 Co1 P3 -16.1(7)
C2 C3 Co1 P3 -133.7(4)
C4 C3 Co1 P1 160.0(4)
C2 C3 Co1 P1 42.4(5)
C5 C4 Co1 C2 81.6(5)
C3 C4 Co1 C2 -39.5(5)
C3 C4 Co1 C5 -121.1(7)
C5 C4 Co1 C3 121.1(7)
C5 C4 Co1 C1 38.2(4)
C3 C4 Co1 C1 -83.0(5)
C5 C4 Co1 P2 -163.5(4)
C3 C4 Co1 P2 75.4(5)
C5 C4 Co1 P3 -68.6(5)
C3 C4 Co1 P3 170.3(4)
C5 C4 Co1 P1 71.6(8)
C3 C4 Co1 P1 -49.5(8)
C5 C1 Co1 C2 -120.9(7)
C2 C1 Co1 C5 120.9(7)
C5 C1 Co1 C3 -80.9(5)
C2 C1 Co1 C3 39.9(5)
C5 C1 Co1 C4 -37.9(5)
C2 C1 Co1 C4 83.0(6)
C5 C1 Co1 P2 -99.5(6)
C2 C1 Co1 P2 21.4(9)
C5 C1 Co1 P3 60.6(5)
C2 C1 Co1 P3 -178.6(5)
C5 C1 Co1 P1 153.9(5)
C2 C1 Co1 P1 -85.2(5)
C39 C40 Co2 C38 -36.7(5)
C41 C40 Co2 C38 81.9(5)
C39 C40 Co2 C42 -80.5(5)
C41 C40 Co2 C42 38.1(5)
C39 C40 Co2 C41 -118.6(7)
C41 C40 Co2 C39 118.6(7)
C39 C40 Co2 P5 97.4(5)
C41 C40 Co2 P5 -144.0(4)
C39 C40 Co2 P4 -3.0(8)
C41 C40 Co2 P4 115.6(5)
C39 C40 Co2 P6 -170.0(4)
C41 C40 Co2 P6 -51.4(5)
C39 C38 Co2 C40 37.4(5)
C42 C38 Co2 C40 -82.4(5)
C39 C38 Co2 C42 119.7(7)
C39 C38 Co2 C41 81.7(5)
C42 C38 Co2 C41 -38.0(5)
C42 C38 Co2 C39 -119.7(7)
C39 C38 Co2 P5 -34.2(6)
C42 C38 Co2 P5 -153.9(4)
C39 C38 Co2 P4 -126.9(5)
C42 C38 Co2 P4 113.4(4)
C39 C38 Co2 P6 141.4(4)
C42 C38 Co2 P6 21.7(6)
C38 C42 Co2 C40 79.3(5)
C41 C42 Co2 C40 -38.6(5)
C41 C42 Co2 C38 -118.0(7)
C38 C42 Co2 C41 118.0(7)
C38 C42 Co2 C39 36.3(5)
C41 C42 Co2 C39 -81.7(5)
C38 C42 Co2 P5 73.3(8)
C41 C42 Co2 P5 -44.6(10)
C38 C42 Co2 P4 -71.2(5)
C41 C42 Co2 P4 170.9(4)
C38 C42 Co2 P6 -165.5(4)
C41 C42 Co2 P6 76.6(5)
C42 C41 Co2 C40 117.7(7)
C42 C41 Co2 C38 38.2(5)
C40 C41 Co2 C38 -79.5(5)
C40 C41 Co2 C42 -117.7(7)
C42 C41 Co2 C39 80.4(6)
C40 C41 Co2 C39 -37.3(4)
C42 C41 Co2 P5 162.9(4)
C40 C41 Co2 P5 45.2(5)
C42 C41 Co2 P4 -14.9(7)
C40 C41 Co2 P4 -132.6(4)
C42 C41 Co2 P6 -106.5(5)
C40 C41 Co2 P6 135.8(4)
C38 C39 Co2 C40 -119.3(8)
C40 C39 Co2 C38 119.3(8)
C38 C39 Co2 C42 -37.5(5)
C40 C39 Co2 C42 81.8(5)
C38 C39 Co2 C41 -81.0(6)
C40 C39 Co2 C41 38.2(5)
C38 C39 Co2 P5 154.7(5)
C40 C39 Co2 P5 -86.1(5)
C38 C39 Co2 P4 59.1(6)
C40 C39 Co2 P4 178.4(4)
C38 C39 Co2 P6 -97.6(7)
C40 C39 Co2 P6 21.6(9)
C23 C24 N1 C25 -170.1(8)
C23 C24 N1 Tb1 -10.2(12)
C30 C25 N1 C24 -131.0(8)
C26 C25 N1 C24 -6.0(12)
C30 C25 N1 Tb1 65.6(8)
C26 C25 N1 Tb1 -169.4(6)
C32 C31 N2 C30 -165.5(10)
C32 C31 N2 Tb1 20.6(14)
C25 C30 N2 C31 -165.3(8)
C29 C30 N2 C31 -43.4(11)
C25 C30 N2 Tb1 8.6(9)
C29 C30 N2 Tb1 130.5(6)
C60 C61 N3 C62 -175.6(7)
C60 C61 N3 Tb2 -9.1(12)
C63 C62 N3 C61 1.4(11)
C67 C62 N3 C61 -126.4(8)
C63 C62 N3 Tb2 -167.3(6)
C67 C62 N3 Tb2 64.9(6)
C69 C68 N4 C67 -160.4(9)
C69 C68 N4 Tb2 34.7(12)
C62 C67 N4 C68 -142.5(8)
C66 C67 N4 C68 -23.2(11)
C62 C67 N4 Tb2 22.7(8)
C66 C67 N4 Tb2 142.0(5)
C7 C6 O2 P1 -178.8(5)
C9 C8 O3 P1 -168.6(6)
C11 C10 O5 P2 179.0(6)
C13 C12 O6 P2 -174.4(6)
C15 C14 O8 P3 147.9(7)
C17 C16 O9 P3 171.6(5)
C19 C18 O10 Tb1 -140.9(7)
C23 C18 O10 Tb1 39.3(13)
C36 C37 O11 Tb1 140.2(7)
C32 C37 O11 Tb1 -36.2(12)
C44 C43 O13 P4 178.1(5)
C46 C45 O14 P4 -160.4(6)
C48 C47 O16 P5 168.7(5)
C50 C49 O17 P5 176.3(5)
C52 C51 O19 P6 -102.6(8)
C54 C53 O20 P6 -150.7(5)
C56 C55 O21 Tb2 -141.3(7)
C60 C55 O21 Tb2 34.3(12)
C69 C74 O22 Tb2 -36.4(11)
C73 C74 O22 Tb2 142.3(6)
Tb1 O1 P1 O3 115.4(4)
Tb1 O1 P1 O2 -134.8(4)
Tb1 O1 P1 Co1 -13.3(5)
C8 O3 P1 O1 2.9(7)
C8 O3 P1 O2 -111.2(6)
C8 O3 P1 Co1 136.2(6)
C6 O2 P1 O1 -33.1(7)
C6 O2 P1 O3 82.2(6)
C6 O2 P1 Co1 -162.2(5)
C2 Co1 P1 O1 169.1(3)
C5 Co1 P1 O1 -129.8(4)
C3 Co1 P1 O1 142.6(4)
C4 Co1 P1 O1 178.3(6)
C1 Co1 P1 O1 -151.3(3)
P2 Co1 P1 O1 52.0(3)
P3 Co1 P1 O1 -39.7(3)
C2 Co1 P1 O3 40.7(3)
C5 Co1 P1 O3 101.8(4)
C3 Co1 P1 O3 14.2(4)
C4 Co1 P1 O3 50.0(7)
C1 Co1 P1 O3 80.4(3)
P2 Co1 P1 O3 -76.3(3)
P3 Co1 P1 O3 -168.0(2)
C2 Co1 P1 O2 -68.7(3)
C5 Co1 P1 O2 -7.6(4)
C3 Co1 P1 O2 -95.2(4)
C4 Co1 P1 O2 -59.4(6)
C1 Co1 P1 O2 -29.0(3)
P2 Co1 P1 O2 174.3(2)
P3 Co1 P1 O2 82.6(2)
Tb1 O4 P2 O5 -125.5(5)
Tb1 O4 P2 O6 127.5(6)
Tb1 O4 P2 Co1 0.3(7)
C10 O5 P2 O4 -28.4(8)
C10 O5 P2 O6 85.7(7)
C10 O5 P2 Co1 -159.2(6)
C12 O6 P2 O4 -3.3(8)
C12 O6 P2 O5 -115.8(7)
C12 O6 P2 Co1 128.9(6)
C2 Co1 P2 O4 -138.1(4)
C5 Co1 P2 O4 136.1(5)
C3 Co1 P2 O4 -170.4(4)
C4 Co1 P2 O4 151.8(4)
C1 Co1 P2 O4 -153.4(6)
P3 Co1 P2 O4 45.2(3)
P1 Co1 P2 O4 -45.9(3)
C2 Co1 P2 O5 -13.5(4)
C5 Co1 P2 O5 -99.2(4)
C3 Co1 P2 O5 -45.7(3)
C4 Co1 P2 O5 -83.6(3)
C1 Co1 P2 O5 -28.7(6)
P3 Co1 P2 O5 169.8(2)
P1 Co1 P2 O5 78.7(2)
C2 Co1 P2 O6 94.7(4)
C5 Co1 P2 O6 9.0(5)
C3 Co1 P2 O6 62.5(4)
C4 Co1 P2 O6 24.6(4)
C1 Co1 P2 O6 79.5(6)
P3 Co1 P2 O6 -82.0(3)
P1 Co1 P2 O6 -173.1(3)
Tb1 O7 P3 O9 -138.8(5)
Tb1 O7 P3 O8 112.9(5)
Tb1 O7 P3 Co1 -16.4(6)
C16 O9 P3 O7 -31.1(7)
C16 O9 P3 O8 84.3(7)
C16 O9 P3 Co1 -162.0(6)
C14 O8 P3 O7 0.4(8)
C14 O8 P3 O9 -112.6(7)
C14 O8 P3 Co1 135.7(6)
C2 Co1 P3 O7 147.7(6)
C5 Co1 P3 O7 -176.6(4)
C3 Co1 P3 O7 -129.9(5)
C4 Co1 P3 O7 -140.5(4)
C1 Co1 P3 O7 149.7(4)
P2 Co1 P3 O7 -38.5(3)
P1 Co1 P3 O7 53.2(3)
C2 Co1 P3 O9 -89.5(6)
C5 Co1 P3 O9 -53.9(3)
C3 Co1 P3 O9 -7.1(5)
C4 Co1 P3 O9 -17.7(3)
C1 Co1 P3 O9 -87.6(3)
P2 Co1 P3 O9 84.3(2)
P1 Co1 P3 O9 176.0(2)
C2 Co1 P3 O8 17.9(7)
C5 Co1 P3 O8 53.5(4)
C3 Co1 P3 O8 100.3(5)
C4 Co1 P3 O8 89.7(4)
C1 Co1 P3 O8 19.8(4)
P2 Co1 P3 O8 -168.3(3)
P1 Co1 P3 O8 -76.6(3)
Tb2 O12 P4 O14 -122.3(5)
Tb2 O12 P4 O13 130.0(5)
Tb2 O12 P4 Co2 3.6(6)
C45 O14 P4 O12 9.0(7)
C45 O14 P4 O13 122.4(6)
C45 O14 P4 Co2 -122.9(6)
C43 O13 P4 O12 36.8(6)
C43 O13 P4 O14 -75.4(6)
C43 O13 P4 Co2 169.3(5)
C40 Co2 P4 O12 144.1(5)
C38 Co2 P4 O12 174.5(4)
C42 Co2 P4 O12 -148.0(4)
C41 Co2 P4 O12 -138.3(5)
C39 Co2 P4 O12 142.0(4)
P5 Co2 P4 O12 43.6(3)
P6 Co2 P4 O12 -47.5(3)
C40 Co2 P4 O14 -91.3(5)
C38 Co2 P4 O14 -60.9(4)
C42 Co2 P4 O14 -23.4(4)
C41 Co2 P4 O14 -13.6(5)
C39 Co2 P4 O14 -93.4(4)
P5 Co2 P4 O14 168.2(2)
P6 Co2 P4 O14 77.1(2)
C40 Co2 P4 O13 17.9(6)
C38 Co2 P4 O13 48.2(4)
C42 Co2 P4 O13 85.7(4)
C41 Co2 P4 O13 95.5(5)
C39 Co2 P4 O13 15.8(4)
P5 Co2 P4 O13 -82.6(3)
P6 Co2 P4 O13 -173.8(3)
Tb2 O15 P5 O17 134.1(4)
Tb2 O15 P5 O16 -117.6(5)
Tb2 O15 P5 Co2 11.2(6)
C49 O17 P5 O15 33.2(6)
C49 O17 P5 O16 -80.7(6)
C49 O17 P5 Co2 164.0(5)
C47 O16 P5 O15 15.6(7)
C47 O16 P5 O17 130.3(6)
C47 O16 P5 Co2 -118.2(6)
C40 Co2 P5 O15 158.6(3)
C38 Co2 P5 O15 -141.3(4)
C42 Co2 P5 O15 164.2(8)
C41 Co2 P5 O15 131.2(4)
C39 Co2 P5 O15 -162.0(3)
P4 Co2 P5 O15 -50.2(3)
P6 Co2 P5 O15 41.6(3)
C40 Co2 P5 O17 34.0(3)
C38 Co2 P5 O17 94.1(4)
C42 Co2 P5 O17 39.5(8)
C41 Co2 P5 O17 6.6(4)
C39 Co2 P5 O17 73.4(3)
P4 Co2 P5 O17 -174.8(2)
P6 Co2 P5 O17 -83.0(2)
C40 Co2 P5 O16 -73.6(3)
C38 Co2 P5 O16 -13.5(4)
C42 Co2 P5 O16 -68.1(8)
C41 Co2 P5 O16 -101.0(4)
C39 Co2 P5 O16 -34.2(3)
P4 Co2 P5 O16 77.6(2)
P6 Co2 P5 O16 169.4(2)
Tb2 O18 P6 O19 -111.8(5)
Tb2 O18 P6 O20 138.8(4)
Tb2 O18 P6 Co2 14.3(6)
C51 O19 P6 O18 6.9(7)
C51 O19 P6 O20 122.9(6)
C51 O19 P6 Co2 -124.5(6)
C53 O20 P6 O18 41.5(6)
C53 O20 P6 O19 -72.2(5)
C53 O20 P6 Co2 172.8(4)
C40 Co2 P6 O18 -146.7(4)
C38 Co2 P6 O18 130.3(4)
C42 Co2 P6 O18 144.3(4)
C41 Co2 P6 O18 -177.2(3)
C39 Co2 P6 O18 -161.9(6)
P5 Co2 P6 O18 -53.0(3)
P4 Co2 P6 O18 39.6(3)
C40 Co2 P6 O19 -21.8(4)
C38 Co2 P6 O19 -104.8(4)
C42 Co2 P6 O19 -90.9(3)
C41 Co2 P6 O19 -52.3(3)
C39 Co2 P6 O19 -37.0(7)
P5 Co2 P6 O19 71.9(3)
P4 Co2 P6 O19 164.5(3)
C40 Co2 P6 O20 87.0(3)
C38 Co2 P6 O20 4.1(4)
C42 Co2 P6 O20 18.0(3)
C41 Co2 P6 O20 56.6(3)
C39 Co2 P6 O20 71.8(6)
P5 Co2 P6 O20 -179.2(2)
P4 Co2 P6 O20 -86.6(2)
C18 O10 Tb1 O11 -164.8(8)
C18 O10 Tb1 O1 110.2(8)
C18 O10 Tb1 O4 30.5(8)
C18 O10 Tb1 O7 73.8(11)
C18 O10 Tb1 N1 -41.6(8)
C18 O10 Tb1 N2 -90.6(8)
C37 O11 Tb1 O10 156.1(7)
C37 O11 Tb1 O1 -115.8(7)
C37 O11 Tb1 O4 -87.1(10)
C37 O11 Tb1 O7 -37.2(7)
C37 O11 Tb1 N1 83.2(7)
C37 O11 Tb1 N2 40.1(7)
P1 O1 Tb1 O10 -122.8(5)
P1 O1 Tb1 O11 142.5(5)
P1 O1 Tb1 O4 -29.2(4)
P1 O1 Tb1 O7 47.9(4)
P1 O1 Tb1 N1 -67.4(6)
P1 O1 Tb1 N2 94.3(6)
P2 O4 Tb1 O10 125.3(6)
P2 O4 Tb1 O11 8.3(12)
P2 O4 Tb1 O1 37.4(6)
P2 O4 Tb1 O7 -43.7(6)
P2 O4 Tb1 N1 -163.3(6)
P2 O4 Tb1 N2 -113.4(6)
P3 O7 Tb1 O10 7.4(12)
P3 O7 Tb1 O11 -114.1(5)
P3 O7 Tb1 O1 -29.8(5)
P3 O7 Tb1 O4 52.4(5)
P3 O7 Tb1 N1 117.6(5)
P3 O7 Tb1 N2 173.1(5)
C24 N1 Tb1 O10 25.4(7)
C25 N1 Tb1 O10 -172.8(6)
C24 N1 Tb1 O11 109.8(7)
C25 N1 Tb1 O11 -88.4(6)
C24 N1 Tb1 O1 -33.9(8)
C25 N1 Tb1 O1 127.9(6)
C24 N1 Tb1 O4 -73.2(7)
C25 N1 Tb1 O4 88.6(6)
C24 N1 Tb1 O7 -139.3(6)
C25 N1 Tb1 O7 22.4(6)
C24 N1 Tb1 N2 156.7(7)
C25 N1 Tb1 N2 -41.6(5)
C31 N2 Tb1 O10 -116.0(7)
C30 N2 Tb1 O10 70.3(7)
C31 N2 Tb1 O11 -28.8(7)
C30 N2 Tb1 O11 157.4(7)
C31 N2 Tb1 O1 21.8(9)
C30 N2 Tb1 O1 -152.0(6)
C31 N2 Tb1 O4 136.0(6)
C30 N2 Tb1 O4 -37.8(7)
C31 N2 Tb1 O7 68.3(7)
C30 N2 Tb1 O7 -105.5(6)
C31 N2 Tb1 N1 -169.3(7)
C30 N2 Tb1 N1 17.0(6)
C55 O21 Tb2 O22 -164.1(7)
C55 O21 Tb2 O12 86.8(12)
C55 O21 Tb2 O18 33.0(7)
C55 O21 Tb2 O15 110.8(7)
C55 O21 Tb2 N3 -38.3(7)
C55 O21 Tb2 N4 -90.9(7)
C74 O22 Tb2 O21 162.2(6)
C74 O22 Tb2 O12 -29.3(6)
C74 O22 Tb2 O18 -79.6(9)
C74 O22 Tb2 O15 -109.6(6)
C74 O22 Tb2 N3 89.1(6)
C74 O22 Tb2 N4 46.0(6)
P4 O12 Tb2 O21 -15.5(14)
P4 O12 Tb2 O22 -124.9(5)
P4 O12 Tb2 O18 40.0(5)
P4 O12 Tb2 O15 -39.9(5)
P4 O12 Tb2 N3 106.1(5)
P4 O12 Tb2 N4 162.3(6)
P6 O18 Tb2 O21 118.7(5)
P6 O18 Tb2 O22 0.9(10)
P6 O18 Tb2 O12 -51.2(5)
P6 O18 Tb2 O15 31.5(5)
P6 O18 Tb2 N3 -169.5(6)
P6 O18 Tb2 N4 -118.1(5)
P5 O15 Tb2 O21 -143.4(5)
P5 O15 Tb2 O22 123.3(5)
P5 O15 Tb2 O12 31.6(5)
P5 O15 Tb2 O18 -47.0(5)
P5 O15 Tb2 N3 -83.9(6)
P5 O15 Tb2 N4 75.2(6)
C61 N3 Tb2 O21 24.6(7)
C62 N3 Tb2 O21 -167.8(5)
C61 N3 Tb2 O22 107.3(7)
C62 N3 Tb2 O22 -85.0(5)
C61 N3 Tb2 O12 -144.6(7)
C62 N3 Tb2 O12 23.0(5)
C61 N3 Tb2 O18 -76.6(7)
C62 N3 Tb2 O18 91.1(5)
C61 N3 Tb2 O15 -38.8(9)
C62 N3 Tb2 O15 128.8(5)
C61 N3 Tb2 N4 153.2(7)
C62 N3 Tb2 N4 -39.2(5)
C68 N4 Tb2 O21 -128.3(6)
C67 N4 Tb2 O21 65.1(6)
C68 N4 Tb2 O22 -42.8(6)
C67 N4 Tb2 O22 150.6(6)
C68 N4 Tb2 O12 52.3(6)
C67 N4 Tb2 O12 -114.3(6)
C68 N4 Tb2 O18 119.6(6)
C67 N4 Tb2 O18 -47.0(6)
C68 N4 Tb2 O15 7.8(9)
C67 N4 Tb2 O15 -158.8(5)
C68 N4 Tb2 N3 174.9(7)
C67 N4 Tb2 N3 8.3(5)
